data_2205013
loop_
_publ_author_name
'Gao, Shan'
'Huo, Li-Hua'
'Zhao, Hui'
'Ng, Seik Weng'

_publ_section_title Aquabis(3,5-dicarboxybenzoato-\k<i>O</i>)bis(hexamethylenetetramine-\k<i>N</i>)nickel(II)
_journal_issue 2
_journal_name_full 'Acta Crystallographica Section E'
_journal_page_first m392
_journal_page_last m393
_journal_paper_doi 10.1107/S1600536805002424
_journal_volume 61
_journal_year 2005
_chemical_formula_iupac '[Ni (C9 H5 O6)2 (C6 H12 N4)2 (H2 O)]'
_chemical_formula_moiety 'C30 H36 N8 Ni O13'
_chemical_formula_sum 'C30 H36 N8 Ni O13'
_chemical_formula_weight 775.38
_chemical_name_systematic
;
Aquabis(3,5-dicarboxybenzoato-\kO)bis(hexamethylenetetramine-\kN)nickel(II)
;
_space_group_IT_number 56
_symmetry_cell_setting orthorhombic
_symmetry_space_group_name_Hall '-P 2ab 2ac'
_symmetry_space_group_name_H-M 'P c c n'
_atom_sites_solution_hydrogens geom
_atom_sites_solution_primary direct
_atom_sites_solution_secondary difmap
_audit_creation_method SHELXL-97
_cell_angle_alpha 90.00
_cell_angle_beta 90.00
_cell_angle_gamma 90.00
_cell_formula_units_Z 4
_cell_length_a 20.610(4)
_cell_length_b 12.246(2)
_cell_length_c 12.907(3)
_cell_measurement_reflns_used 28656
_cell_measurement_temperature 295(2)
_cell_measurement_theta_max 27.5
_cell_measurement_theta_min 3.0
_cell_volume 3257.6(11)
_computing_cell_refinement RAPID-AUTO
_computing_data_collection 'RAPID-AUTO (Rigaku, 1998)'
_computing_data_reduction 'CrystalStructure (Rigaku/MSC, 2002)'
_computing_molecular_graphics 'ORTEPII (Johnson, 1976)'
_computing_publication_material SHELXL97
_computing_structure_refinement 'SHELXL97 (Sheldrick, 1997)'
_computing_structure_solution 'SHELXS97 (Sheldrick, 1997)'
_diffrn_ambient_temperature 295(2)
_diffrn_measured_fraction_theta_full 1.00
_diffrn_measured_fraction_theta_max 1.00
_diffrn_measurement_device_type 'Rigaku R-AXIS RAPID'
_diffrn_measurement_method \w
_diffrn_radiation_monochromator graphite
_diffrn_radiation_source 'fine-focus sealed tube'
_diffrn_radiation_type MoK\a
_diffrn_radiation_wavelength 0.71073
_diffrn_reflns_av_R_equivalents 0.036
_diffrn_reflns_av_sigmaI/netI 0.019
_diffrn_reflns_limit_h_max 26
_diffrn_reflns_limit_h_min -26
_diffrn_reflns_limit_k_max 15
_diffrn_reflns_limit_k_min -15
_diffrn_reflns_limit_l_max 16
_diffrn_reflns_limit_l_min -16
_diffrn_reflns_number 28890
_diffrn_reflns_theta_full 27.5
_diffrn_reflns_theta_max 27.5
_diffrn_reflns_theta_min 3.0
_diffrn_standards_decay_% 0
_diffrn_standards_interval_count 0
_diffrn_standards_interval_time 0
_diffrn_standards_number 0
_exptl_absorpt_coefficient_mu 0.677
_exptl_absorpt_correction_T_max 0.888
_exptl_absorpt_correction_T_min 0.730
_exptl_absorpt_correction_type multi-scan
_exptl_absorpt_process_details '(ABSCOR; Higashi, 1995)'
_exptl_crystal_colour Green
_exptl_crystal_density_diffrn 1.581
_exptl_crystal_density_method 'not measured'
_exptl_crystal_description Prism
_exptl_crystal_F_000 1616
_exptl_crystal_size_max 0.35
_exptl_crystal_size_mid 0.24
_exptl_crystal_size_min 0.18
_refine_diff_density_max 0.43
_refine_diff_density_min -0.72
_refine_ls_extinction_method none
_refine_ls_goodness_of_fit_ref 1.11
_refine_ls_hydrogen_treatment mixed
_refine_ls_matrix_type full
_refine_ls_number_parameters 248
_refine_ls_number_reflns 3732
_refine_ls_number_restraints 4
_refine_ls_restrained_S_all 1.11
_refine_ls_R_factor_all 0.059
_refine_ls_R_factor_gt 0.047
_refine_ls_shift/su_max 0.001
_refine_ls_shift/su_mean 0.000
_refine_ls_structure_factor_coef Fsqd
_refine_ls_weighting_details 'calc w = 1/[\s^2^(Fo^2^)+(0.0693P)^2^+1.6993P] where P = (Fo^2^+2Fc^2^)/3'
_refine_ls_weighting_scheme calc
_refine_ls_wR_factor_gt 0.115
_refine_ls_wR_factor_ref 0.122
_reflns_number_gt 3221
_reflns_number_total 3732
_reflns_threshold_expression I>2\s(I)
_cod_data_source_file bt6593.cif
_cod_data_source_block I
_cod_depositor_comments
;
The following automatic conversions were performed:
'_symmetry_cell_setting' value 'Orthorhombic' changed to 'orthorhombic'
according to '/home/saulius/struct/CIF-dictionaries/cif_core.dic'
dictionary named 'cif_core.dic' version 2.4.1 from
2010-06-29.

'_exptl_absorpt_correction_type' value 'Multi-scan' changed
to 'multi-scan' according to
'/home/saulius/struct/CIF-dictionaries/cif_core.dic' dictionary named
'cif_core.dic' version 2.4.1 from 2010-06-29.

Automatic conversion script
Id: cif_fix_enum 1527 2010-12-29 10:47:43Z saulius 

The following automatic conversions were performed:

'_symmetry_cell_setting' value 'Orthorhombic' changed to
'orthorhombic' according to
/home/saulius/struct/CIF-dictionaries/cif_core.dic dictionary named
'cif_core.dic' version 2.4.1 from
2010-06-29.

'_exptl_absorpt_correction_type' value 'Multi-scan'
changed to 'multi-scan' according to
/home/saulius/struct/CIF-dictionaries/cif_core.dic dictionary named
'cif_core.dic' version 2.4.1 from 2010-06-29.

Automatic conversion script
Id: cif_fix_values 1715 2011-07-08 13:25:40Z adriana 
;
_cod_original_cell_volume 3257.0(10)
_cod_database_code 2205013
_cod_database_fobs_code 2205013

loop_
_symmetry_equiv_pos_as_xyz
'x, y, z'
'-x+1/2, -y+1/2, z'
'-x, y+1/2, -z+1/2'
'x+1/2, -y, -z+1/2'
'-x, -y, -z'
'x-1/2, y-1/2, -z'
'x, -y-1/2, z-1/2'
'-x-1/2, y, z-1/2'

loop_
_atom_site_label
_atom_site_fract_x
_atom_site_fract_y
_atom_site_fract_z
_atom_site_U_iso_or_equiv
_atom_site_adp_type
_atom_site_calc_flag
_atom_site_refinement_flags
_atom_site_occupancy
_atom_site_type_symbol
Ni1 0.2500 0.7500 0.07870(3) 0.01910(10) Uani d S 1 Ni
O1 0.34240(10) 0.7958(2) 0.06960(10) 0.0309(4) Uani d . 1 O
O2 0.32170(10) 0.8131(2) -0.09740(10) 0.0454(5) Uani d . 1 O
O3 0.51010(10) 0.8911(2) -0.33760(10) 0.0408(5) Uani d . 1 O
O4 0.60870(10) 0.9020(2) -0.26710(10) 0.0424(5) Uani d D 1 O
O5 0.64010(10) 0.8956(2) 0.10950(10) 0.0426(5) Uani d . 1 O
O6 0.55240(10) 0.8861(2) 0.21010(10) 0.0286(4) Uani d D 1 O
O1w 0.2500 0.7500 0.2392(2) 0.0431(7) Uani d SD 1 O
N1 0.28900(10) 0.57560(10) 0.06810(10) 0.0168(4) Uani d . 1 N
N2 0.34490(10) 0.4433(2) -0.04350(10) 0.0198(4) Uani d . 1 N
N3 0.25930(10) 0.3814(2) 0.07310(10) 0.0216(4) Uani d . 1 N
N4 0.36350(10) 0.4400(2) 0.14250(10) 0.0206(4) Uani d . 1 N
C1 0.31990(10) 0.5556(2) -0.0343(2) 0.0200(4) Uani d . 1 C
C2 0.39320(10) 0.4251(2) 0.0394(2) 0.0219(5) Uani d . 1 C
C3 0.29040(10) 0.3658(2) -0.0281(2) 0.0231(5) Uani d . 1 C
C4 0.30810(10) 0.3630(2) 0.1531(2) 0.0239(5) Uani d . 1 C
C5 0.23550(10) 0.4933(2) 0.0796(2) 0.0202(4) Uani d . 1 C
C6 0.33840(10) 0.5523(2) 0.1494(2) 0.0201(4) Uani d . 1 C
C7 0.43100(10) 0.8352(2) -0.0401(2) 0.0193(4) Uani d . 1 C
C8 0.45560(10) 0.8471(2) -0.1396(2) 0.0222(4) Uani d . 1 C
C9 0.52110(10) 0.8697(2) -0.1547(2) 0.0211(5) Uani d . 1 C
C10 0.56210(10) 0.8793(2) -0.0698(2) 0.0203(4) Uani d . 1 C
C11 0.53750(10) 0.8677(2) 0.0303(2) 0.0183(4) Uani d . 1 C
C12 0.47210(10) 0.8460(2) 0.0450(2) 0.0191(4) Uani d . 1 C
C13 0.36000(10) 0.8137(2) -0.0233(2) 0.0252(5) Uani d . 1 C
C14 0.54510(10) 0.8882(2) -0.2629(2) 0.0255(5) Uani d . 1 C
C15 0.58210(10) 0.8839(2) 0.1202(2) 0.0204(4) Uani d . 1 C
H4o 0.618(2) 0.920(3) -0.3290(10) 0.050(10) Uiso d D 1 H
H6o 0.5810(10) 0.904(2) 0.254(2) 0.040(10) Uiso d D 1 H
H1w 0.2170(10) 0.763(3) 0.2760(10) 0.050(10) Uiso d D 1 H
H1a 0.2883 0.5685 -0.0886 0.024 Uiso calc R 1 H
H1b 0.3553 0.6068 -0.0439 0.024 Uiso calc R 1 H
H2a 0.4289 0.4760 0.0311 0.026 Uiso calc R 1 H
H2b 0.4105 0.3516 0.0338 0.026 Uiso calc R 1 H
H3a 0.2585 0.3764 -0.0825 0.028 Uiso calc R 1 H
H3b 0.3065 0.2916 -0.0332 0.028 Uiso calc R 1 H
H4a 0.3240 0.2886 0.1481 0.029 Uiso calc R 1 H
H4b 0.2884 0.3722 0.2208 0.029 Uiso calc R 1 H
H5a 0.2143 0.5040 0.1460 0.024 Uiso calc R 1 H
H5b 0.2034 0.5052 0.0257 0.024 Uiso calc R 1 H
H6a 0.3741 0.6033 0.1423 0.024 Uiso calc R 1 H
H6b 0.3191 0.5633 0.2172 0.024 Uiso calc R 1 H
H8 0.4281 0.8398 -0.1964 0.027 Uiso calc R 1 H
H10 0.6060 0.8934 -0.0797 0.024 Uiso calc R 1 H
H12 0.4556 0.8386 0.1118 0.023 Uiso calc R 1 H

loop_
_atom_site_aniso_label
_atom_site_aniso_U_11
_atom_site_aniso_U_22
_atom_site_aniso_U_33
_atom_site_aniso_U_12
_atom_site_aniso_U_13
_atom_site_aniso_U_23
Ni1 0.0141(2) 0.0244(2) 0.0189(2) -0.0023(2) 0.000 0.000
O1 0.0150(10) 0.0300(10) 0.0480(10) -0.0040(10) 0.0110(10) 0.0010(10)
O2 0.0220(10) 0.0520(10) 0.0630(10) 0.0000(10) -0.0190(10) -0.0200(10)
O3 0.0390(10) 0.0640(10) 0.0190(10) -0.0050(10) -0.0040(10) 0.0040(10)
O4 0.0290(10) 0.080(2) 0.0180(10) -0.0100(10) 0.0040(10) 0.0090(10)
O5 0.0150(10) 0.088(2) 0.0240(10) -0.0080(10) -0.0030(10) 0.0010(10)
O6 0.0210(10) 0.0500(10) 0.0160(10) -0.0080(10) -0.0010(10) -0.0040(10)
O1w 0.037(2) 0.078(2) 0.0140(10) 0.030(2) 0.000 0.000
N1 0.0140(10) 0.0210(10) 0.0160(10) -0.0010(10) 0.0000(10) -0.0020(10)
N2 0.0200(10) 0.0230(10) 0.0160(10) 0.0020(10) 0.0010(10) -0.0020(10)
N3 0.0200(10) 0.0210(10) 0.0240(10) -0.0020(10) 0.0010(10) 0.0000(10)
N4 0.0200(10) 0.0250(10) 0.0170(10) 0.0030(10) -0.0030(10) 0.0000(10)
C1 0.0220(10) 0.0210(10) 0.0170(10) 0.0000(10) 0.0010(10) 0.0020(10)
C2 0.0160(10) 0.0290(10) 0.0210(10) 0.0040(10) 0.0000(10) -0.0010(10)
C3 0.0240(10) 0.0220(10) 0.0230(10) -0.0010(10) -0.0030(10) -0.0050(10)
C4 0.0270(10) 0.0230(10) 0.0220(10) 0.0000(10) 0.0000(10) 0.0060(10)
C5 0.0120(10) 0.0240(10) 0.0240(10) -0.0020(10) 0.0010(10) -0.0010(10)
C6 0.0190(10) 0.0240(10) 0.0180(10) 0.0010(10) -0.0030(10) -0.0030(10)
C7 0.0130(10) 0.0200(10) 0.0250(10) -0.0020(10) -0.0020(10) -0.0010(10)
C8 0.0200(10) 0.0270(10) 0.0200(10) -0.0020(10) -0.0060(10) 0.0000(10)
C9 0.0210(10) 0.0260(10) 0.0160(10) -0.0010(10) 0.0010(10) 0.0000(10)
C10 0.0160(10) 0.0260(10) 0.0200(10) -0.0010(10) 0.0020(10) 0.0000(10)
C11 0.0150(10) 0.0230(10) 0.0170(10) 0.0000(10) -0.0010(10) 0.0000(10)
C12 0.0160(10) 0.0230(10) 0.0180(10) 0.0020(10) 0.0030(10) 0.0010(10)
C13 0.0150(10) 0.0190(10) 0.0420(10) -0.0020(10) -0.0010(10) -0.0070(10)
C14 0.0270(10) 0.0320(10) 0.0170(10) -0.0010(10) 0.0030(10) 0.0000(10)
C15 0.0150(10) 0.0270(10) 0.0190(10) -0.0020(10) -0.0010(10) 0.0020(10)

loop_
_atom_type_symbol
_atom_type_description
_atom_type_scat_dispersion_real
_atom_type_scat_dispersion_imag
_atom_type_scat_source
C C 0.0033 0.0016 'International Tables Vol C Tables 4.2.6.8 and 6.1.1.4'
H H 0.0000 0.0000 'International Tables Vol C Tables 4.2.6.8 and 6.1.1.4'
N N 0.0061 0.0033 'International Tables Vol C Tables 4.2.6.8 and 6.1.1.4'
O O 0.0106 0.0060 'International Tables Vol C Tables 4.2.6.8 and 6.1.1.4'
Ni Ni 0.3393 1.1124 'International Tables Vol C Tables 4.2.6.8 and 6.1.1.4'

loop_
_geom_angle_atom_site_label_1
_geom_angle_atom_site_label_2
_geom_angle_atom_site_label_3
_geom_angle_site_symmetry_1
_geom_angle_site_symmetry_3
_geom_angle
_geom_angle_publ_flag
O1 Ni1 O1 . 2_565 173.20(10) yes
O1 Ni1 O1w . . 93.40(10) yes
O1 Ni1 O1w 2_565 . 93.40(10) no
O1 Ni1 N1 . 2_565 94.00(10) yes
O1 Ni1 N1 2_565 2_565 85.60(10) yes
O1w Ni1 N1 . 2_565 93.50(10) yes
O1 Ni1 N1 . . 85.60(10) no
O1 Ni1 N1 2_565 . 94.00(10) no
O1w Ni1 N1 . . 93.50(10) no
N1 Ni1 N1 2_565 . 173.10(10) yes
C13 O1 Ni1 . . 112.3(2) no
C1 N1 C6 . . 107.6(2) no
C1 N1 C5 . . 107.0(2) no
C6 N1 C5 . . 107.7(2) no
C1 N1 Ni1 . . 111.00(10) no
C6 N1 Ni1 . . 112.10(10) no
C5 N1 Ni1 . . 111.20(10) no
C1 N2 C2 . . 108.6(2) no
C1 N2 C3 . . 108.7(2) no
C2 N2 C3 . . 108.5(2) no
C5 N3 C4 . . 109.7(2) no
C5 N3 C3 . . 108.7(2) no
C4 N3 C3 . . 108.0(2) no
C6 N4 C2 . . 108.5(2) no
C6 N4 C4 . . 108.5(2) no
C2 N4 C4 . . 108.8(2) no
N2 C1 N1 . . 112.0(2) no
N2 C2 N4 . . 110.7(2) no
N3 C3 N2 . . 111.5(2) no
N3 C4 N4 . . 111.5(2) no
N3 C5 N1 . . 112.2(2) no
N4 C6 N1 . . 112.1(2) no
C8 C7 C12 . . 119.9(2) no
C8 C7 C13 . . 120.5(2) no
C12 C7 C13 . . 119.6(2) no
C7 C8 C9 . . 120.3(2) no
C10 C9 C8 . . 119.7(2) no
C10 C9 C14 . . 121.4(2) no
C8 C9 C14 . . 118.8(2) no
C9 C10 C11 . . 120.1(2) no
C12 C11 C10 . . 119.9(2) no
C12 C11 C15 . . 121.1(2) no
C10 C11 C15 . . 118.9(2) no
C11 C12 C7 . . 120.1(2) no
O2 C13 O1 . . 122.9(2) no
O2 C13 C7 . . 120.6(2) no
O1 C13 C7 . . 116.4(2) no
O3 C14 O4 . . 123.9(2) no
O3 C14 C9 . . 123.5(2) no
O4 C14 C9 . . 112.7(2) no
O5 C15 O6 . . 123.9(2) no
O5 C15 C11 . . 122.3(2) no
O6 C15 C11 . . 113.8(2) no
C14 O4 H4o . . 107(2) no
C15 O6 H6o . . 106(2) no
Ni1 O1w H1w . . 125(2) no
N2 C1 H1a . . 109.2 no
N1 C1 H1a . . 109.2 no
N2 C1 H1b . . 109.2 no
N1 C1 H1b . . 109.2 no
H1a C1 H1b . . 107.9 no
N2 C2 H2a . . 109.5 no
N4 C2 H2a . . 109.5 no
N2 C2 H2b . . 109.5 no
N4 C2 H2b . . 109.5 no
H2a C2 H2b . . 108.1 no
N3 C3 H3a . . 109.3 no
N2 C3 H3a . . 109.3 no
N3 C3 H3b . . 109.3 no
N2 C3 H3b . . 109.3 no
H3a C3 H3b . . 108.0 no
N3 C4 H4a . . 109.3 no
N4 C4 H4a . . 109.3 no
N3 C4 H4b . . 109.3 no
N4 C4 H4b . . 109.3 no
H4a C4 H4b . . 108.0 no
N3 C5 H5a . . 109.2 no
N1 C5 H5a . . 109.2 no
N3 C5 H5b . . 109.2 no
N1 C5 H5b . . 109.2 no
H5a C5 H5b . . 107.9 no
N4 C6 H6a . . 109.2 no
N1 C6 H6a . . 109.2 no
N4 C6 H6b . . 109.2 no
N1 C6 H6b . . 109.2 no
H6a C6 H6b . . 107.9 no
C7 C8 H8 . . 119.8 no
C9 C8 H8 . . 119.8 no
C9 C10 H10 . . 120.0 no
C11 C10 H10 . . 120.0 no
C11 C12 H12 . . 120.0 no
C7 C12 H12 . . 120.0 no

loop_
_geom_bond_atom_site_label_1
_geom_bond_atom_site_label_2
_geom_bond_site_symmetry_2
_geom_bond_distance
_geom_bond_publ_flag
Ni1 O1 . 1.988(2) yes
Ni1 O1 2_565 1.988(2) no
Ni1 O1w . 2.072(2) yes
Ni1 N1 . 2.286(2) yes
Ni1 N1 2_565 2.286(2) no
O1 C13 . 1.271(3) no
O2 C13 . 1.241(3) no
O3 C14 . 1.204(3) no
O4 C14 . 1.322(3) no
O5 C15 . 1.212(3) no
O6 C15 . 1.311(3) no
N1 C1 . 1.486(3) no
N1 C6 . 1.490(3) no
N1 C5 . 1.502(3) no
N2 C1 . 1.474(3) no
N2 C2 . 1.478(3) no
N2 C3 . 1.484(3) no
N3 C5 . 1.458(3) no
N3 C4 . 1.458(3) no
N3 C3 . 1.468(3) no
N4 C6 . 1.471(3) no
N4 C2 . 1.476(3) no
N4 C4 . 1.487(3) no
C7 C8 . 1.388(3) no
C7 C12 . 1.393(3) no
C7 C13 . 1.502(3) no
C8 C9 . 1.393(3) no
C9 C10 . 1.390(3) no
C9 C14 . 1.498(3) no
C10 C11 . 1.395(3) no
C11 C12 . 1.388(3) no
C11 C15 . 1.493(3) no
O4 H4o . 0.850(10) no
O6 H6o . 0.850(10) no
O1w H1w . 0.840(10) no
C1 H1a . 0.97 no
C1 H1b . 0.97 no
C2 H2a . 0.97 no
C2 H2b . 0.97 no
C3 H3a . 0.97 no
C3 H3b . 0.97 no
C4 H4a . 0.97 no
C4 H4b . 0.97 no
C5 H5a . 0.97 no
C5 H5b . 0.97 no
C6 H6a . 0.97 no
C6 H6b . 0.97 no
C8 H8 . 0.93 no
C10 H10 . 0.93 no
C12 H12 . 0.93 no

loop_
_geom_hbond_atom_site_label_D
_geom_hbond_atom_site_label_H
_geom_hbond_atom_site_label_A
_geom_hbond_site_symmetry_A
_geom_hbond_distance_DH
_geom_hbond_distance_HA
_geom_hbond_distance_DA
_geom_hbond_angle_DHA
_geom_hbond_publ_flag
O4 H4o N2 3_654 0.850(10) 1.830(10) 2.674(2) 167(3) yes
O6 H6o N4 3_655 0.85000 1.820(10) 2.657(2) 174(3) yes
O1w H1w O2 8_656 0.840(10) 1.92(2) 2.688(3) 152(2) yes

loop_
_geom_torsion_atom_site_label_1
_geom_torsion_atom_site_label_2
_geom_torsion_atom_site_label_3
_geom_torsion_atom_site_label_4
_geom_torsion_site_symmetry_1
_geom_torsion
_geom_torsion_publ_flag
O1 Ni1 O1 C13 2_565 5.2(2) no
O1w Ni1 O1 C13 . -174.8(2) no
N1 Ni1 O1 C13 2_565 -81.1(2) no
N1 Ni1 O1 C13 . 92.0(2) no
O1 Ni1 N1 C1 . -65.40(10) no
O1 Ni1 N1 C1 2_565 107.80(10) no
O1w Ni1 N1 C1 . -158.50(10) no
N1 Ni1 N1 C1 2_565 21.50(10) no
O1 Ni1 N1 C6 . 55.00(10) no
O1 Ni1 N1 C6 2_565 -131.80(10) no
O1w Ni1 N1 C6 . -38.10(10) no
N1 Ni1 N1 C6 2_565 141.90(10) no
O1 Ni1 N1 C5 . 175.70(10) no
O1 Ni1 N1 C5 2_565 -11.10(10) no
O1w Ni1 N1 C5 . 82.50(10) no
N1 Ni1 N1 C5 2_565 -97.50(10) no
C2 N2 C1 N1 . -59.2(2) no
C3 N2 C1 N1 . 58.6(2) no
C6 N1 C1 N2 . 57.5(2) no
C5 N1 C1 N2 . -58.0(2) no
Ni1 N1 C1 N2 . -179.50(10) no
C1 N2 C2 N4 . 59.8(2) no
C3 N2 C2 N4 . -58.2(2) no
C6 N4 C2 N2 . -59.8(2) no
C4 N4 C2 N2 . 58.0(2) no
C5 N3 C3 N2 . 58.9(2) no
C4 N3 C3 N2 . -60.0(2) no
C1 N2 C3 N3 . -58.3(2) no
C2 N2 C3 N3 . 59.6(2) no
C5 N3 C4 N4 . -58.7(2) no
C3 N3 C4 N4 . 59.6(2) no
C6 N4 C4 N3 . 58.6(2) no
C2 N4 C4 N3 . -59.2(2) no
C4 N3 C5 N1 . 58.2(2) no
C3 N3 C5 N1 . -59.7(2) no
C1 N1 C5 N3 . 58.7(2) no
C6 N1 C5 N3 . -56.7(2) no
Ni1 N1 C5 N3 . -180.00(10) no
C2 N4 C6 N1 . 59.4(2) no
C4 N4 C6 N1 . -58.6(2) no
C1 N1 C6 N4 . -57.7(2) no
C5 N1 C6 N4 . 57.3(2) no
Ni1 N1 C6 N4 . -180.00(10) no
C12 C7 C8 C9 . 0.0(3) no
C13 C7 C8 C9 . 178.4(2) no
C7 C8 C9 C10 . 0.7(3) no
C7 C8 C9 C14 . -176.6(2) no
C8 C9 C10 C11 . -0.9(3) no
C14 C9 C10 C11 . 176.3(2) no
C9 C10 C11 C12 . 0.4(3) no
C9 C10 C11 C15 . -177.0(2) no
C10 C11 C12 C7 . 0.3(3) no
C15 C11 C12 C7 . 177.6(2) no
C8 C7 C12 C11 . -0.5(3) no
C13 C7 C12 C11 . -178.9(2) no
Ni1 O1 C13 O2 . 6.9(3) no
Ni1 O1 C13 C7 . -172.70(10) no
C8 C7 C13 O2 . -4.6(3) no
C12 C7 C13 O2 . 173.8(2) no
C8 C7 C13 O1 . 174.9(2) no
C12 C7 C13 O1 . -6.6(3) no
C10 C9 C14 O3 . -172.6(2) no
C8 C9 C14 O3 . 4.6(4) no
C10 C9 C14 O4 . 6.8(3) no
C8 C9 C14 O4 . -176.0(2) no
C12 C11 C15 O5 . 174.9(2) no
C10 C11 C15 O5 . -7.7(3) no
C12 C11 C15 O6 . -6.2(3) no
C10 C11 C15 O6 . 171.1(2) no
